data_4348230
loop_
_publ_author_name
'Chalmers, Brian A.'
'Meigh, Christina B. E.'
'Nejman, Phillip S.'
'B\"uhl, Michael'
'L\'ebl, Tom\'a\<s'
'Woollins, J. Derek'
'Slawin, Alexandra M. Z.'
'Kilian, Petr'

_publ_section_title
;
 Geminally Substituted Tris(acenaphthyl) and Bis(acenaphthyl) Arsines,
 Stibines, and Bismuthine: A Structural and Nuclear Magnetic Resonance
 Investigation.
;
_journal_issue 14
_journal_name_full 'Inorganic chemistry'
_journal_page_first 7117
_journal_page_last 7125
_journal_paper_doi 10.1021/acs.inorgchem.6b01079
_journal_volume 55
_journal_year 2016
_chemical_formula_moiety 'C59.5 H69 P2 Sb'
_chemical_formula_sum 'C59.5 H69 P2 Sb'
_chemical_formula_weight 967.90
_space_group_crystal_system monoclinic
_space_group_IT_number 14
_space_group_name_Hall '-P 2yn'
_space_group_name_H-M_alt 'P 1 21/n 1'
_atom_sites_solution_hydrogens geom
_atom_sites_solution_primary direct
_atom_sites_solution_secondary difmap
_audit_creation_date 2015-03-10
_audit_creation_method 'by CrystalStructure 4.1'
_cell_angle_alpha 90.0000
_cell_angle_beta 95.780(3)
_cell_angle_gamma 90.0000
_cell_formula_units_Z 4
_cell_length_a 12.3925(19)
_cell_length_b 24.118(3)
_cell_length_c 16.793(2)
_cell_measurement_reflns_used 14910
_cell_measurement_temperature 93
_cell_measurement_theta_max 27.50
_cell_measurement_theta_min 1.90
_cell_volume 4993.6(12)
_computing_cell_refinement 'CrystalClear-SM Expert 2.1 b32'
_computing_data_collection 'CrystalClear-SM Expert 2.1 b32 (Rigaku, 2014)'
_computing_data_reduction 'CrystalClear-SM Expert 2.1 b32'
_computing_molecular_graphics 'CrystalStructure 4.1'
_computing_publication_material 'CrystalStructure 4.1 (Rigaku, 2014)'
_computing_structure_refinement 'SHELXL2013 (Sheldrick, 2008)'
_computing_structure_solution 'DIRDIF99-PATTY (Gould, et al., 1999)'
_diffrn_ambient_temperature 93
_diffrn_detector_area_resol_mean 5.814
_diffrn_measured_fraction_theta_full 0.997
_diffrn_measured_fraction_theta_max 0.997
_diffrn_measurement_device_type 'Rigaku XtaLAB P200'
_diffrn_measurement_method \w
_diffrn_radiation_type 'Mo K\a'
_diffrn_radiation_wavelength 0.71075
_diffrn_reflns_av_R_equivalents 0.0221
_diffrn_reflns_Laue_measured_fraction_full 0.997
_diffrn_reflns_Laue_measured_fraction_max 0.997
_diffrn_reflns_limit_h_max 14
_diffrn_reflns_limit_h_min -14
_diffrn_reflns_limit_k_max 28
_diffrn_reflns_limit_k_min -28
_diffrn_reflns_limit_l_max 20
_diffrn_reflns_limit_l_min -20
_diffrn_reflns_number 45387
_diffrn_reflns_point_group_measured_fraction_full 0.997
_diffrn_reflns_point_group_measured_fraction_max 0.997
_diffrn_reflns_theta_full 25.000
_diffrn_reflns_theta_max 25.296
_diffrn_reflns_theta_min 1.855
_diffrn_standards_number 0
_exptl_absorpt_coefficient_mu 0.653
_exptl_absorpt_correction_T_max 0.937
_exptl_absorpt_correction_T_min 0.846
_exptl_absorpt_correction_type multi-scan
_exptl_absorpt_process_details 'REQAB (Rigaku, 1998)'
_exptl_crystal_colour colorless
_exptl_crystal_density_diffrn 1.287
_exptl_crystal_density_method 'not measured'
_exptl_crystal_description prism
_exptl_crystal_F_000 2028.00
_exptl_crystal_size_max 0.150
_exptl_crystal_size_mid 0.150
_exptl_crystal_size_min 0.100
_refine_diff_density_max 0.61
_refine_diff_density_min -0.37
_refine_ls_extinction_method none
_refine_ls_goodness_of_fit_ref 1.127
_refine_ls_hydrogen_treatment constr
_refine_ls_number_parameters 579
_refine_ls_number_reflns 9053
_refine_ls_number_restraints 0
_refine_ls_R_factor_all 0.0227
_refine_ls_R_factor_gt 0.0208
_refine_ls_shift/su_max 0.007
_refine_ls_structure_factor_coef Fsqd
_refine_ls_weighting_details 'w = 1/[\s^2^(Fo^2^)+(0.0329P)^2^+2.6491P] where P=(Fo^2^+2Fc^2^)/3'
_refine_ls_weighting_scheme calc
_refine_ls_wR_factor_gt 0.0574
_refine_ls_wR_factor_ref 0.0636
_reflns_number_gt 8526
_reflns_number_total 9053
_reflns_threshold_expression F^2^>2.0\s(F^2^)
_cod_data_source_file ic6b01079_si_002.cif
_cod_data_source_block 6
_cod_database_code 4348230

loop_
_space_group_symop_id
_space_group_symop_operation_xyz
1 +X,+Y,+Z
2 1/2-X,1/2+Y,1/2-Z
3 -X,-Y,-Z
4 -1/2+X,-1/2-Y,-1/2+Z

loop_
_atom_site_label
_atom_site_type_symbol
_atom_site_fract_x
_atom_site_fract_y
_atom_site_fract_z
_atom_site_U_iso_or_equiv
_atom_site_adp_type
_atom_site_occupancy
_atom_site_site_symmetry_order
_atom_site_calc_flag
_atom_site_refinement_flags_posn
_atom_site_refinement_flags_adp
_atom_site_refinement_flags_occupancy
Sb1 Sb 0.76224(2) 0.81441(2) 0.63326(2) 0.01277(5) Uani 1 1 d . . .
P9 P 0.66095(4) 0.69413(2) 0.64078(3) 0.01648(9) Uani 1 1 d . . .
P29 P 1.02461(3) 0.80664(2) 0.66864(3) 0.01539(9) Uani 1 1 d . . .
C1 C 0.79388(13) 0.77204(7) 0.52314(9) 0.0146(3) Uani 1 1 d . . .
C2 C 0.83750(14) 0.80413(7) 0.46581(10) 0.0175(3) Uani 1 1 d . . .
H2 H 0.8432 0.8429 0.4750 0.021 Uiso 1 1 calc R U .
C3 C 0.87426(14) 0.78299(7) 0.39425(10) 0.0188(3) Uani 1 1 d . . .
H3 H 0.9018 0.8072 0.3565 0.023 Uiso 1 1 calc R U .
C4 C 0.86905(13) 0.72730(7) 0.38110(10) 0.0169(3) Uani 1 1 d . . .
C5 C 0.82294(13) 0.69349(7) 0.43772(10) 0.0161(3) Uani 1 1 d . . .
C6 C 0.82270(14) 0.63717(7) 0.41475(10) 0.0189(3) Uani 1 1 d . . .
C7 C 0.77715(15) 0.59889(7) 0.46143(11) 0.0229(4) Uani 1 1 d . . .
H7 H 0.7772 0.5606 0.4482 0.028 Uiso 1 1 calc R U .
C8 C 0.73002(14) 0.61758(7) 0.52978(11) 0.0218(4) Uani 1 1 d . . .
H8 H 0.6964 0.5910 0.5609 0.026 Uiso 1 1 calc R U .
C9 C 0.73006(13) 0.67263(7) 0.55407(10) 0.0163(3) Uani 1 1 d . . .
C10 C 0.78106(13) 0.71344(7) 0.50773(10) 0.0147(3) Uani 1 1 d . . .
C11 C 0.90370(15) 0.69167(7) 0.31389(11) 0.0213(4) Uani 1 1 d . . .
H11A H 0.9825 0.6955 0.3097 0.026 Uiso 1 1 calc R U .
H11B H 0.8637 0.7022 0.2621 0.026 Uiso 1 1 calc R U .
C12 C 0.87517(15) 0.63136(7) 0.33744(10) 0.0211(4) Uani 1 1 d . . .
H12A H 0.8243 0.6142 0.2953 0.025 Uiso 1 1 calc R U .
H12B H 0.9414 0.6083 0.3456 0.025 Uiso 1 1 calc R U .
C13 C 0.73376(15) 0.65484(8) 0.72619(11) 0.0264(4) Uani 1 1 d . . .
H13 H 0.7022 0.6167 0.7277 0.032 Uiso 1 1 calc R U .
C14 C 0.85553(16) 0.65004(9) 0.71774(13) 0.0346(5) Uani 1 1 d . . .
H14A H 0.8924 0.6335 0.7664 0.042 Uiso 1 1 calc R U .
H14B H 0.8855 0.6870 0.7098 0.042 Uiso 1 1 calc R U .
H14C H 0.8665 0.6266 0.6716 0.042 Uiso 1 1 calc R U .
C15 C 0.71566(19) 0.68511(9) 0.80424(12) 0.0369(5) Uani 1 1 d . . .
H15A H 0.7510 0.7215 0.8050 0.044 Uiso 1 1 calc R U .
H15B H 0.7468 0.6632 0.8500 0.044 Uiso 1 1 calc R U .
H15C H 0.6377 0.6900 0.8074 0.044 Uiso 1 1 calc R U .
C16 C 0.52964(14) 0.65653(8) 0.62193(10) 0.0213(4) Uani 1 1 d . . .
H16 H 0.5447 0.6171 0.6082 0.026 Uiso 1 1 calc R U .
C17 C 0.46183(16) 0.68342(9) 0.55082(12) 0.0307(5) Uani 1 1 d . . .
H17A H 0.4408 0.7209 0.5655 0.037 Uiso 1 1 calc R U .
H17B H 0.3966 0.6612 0.5365 0.037 Uiso 1 1 calc R U .
H17C H 0.5048 0.6853 0.5050 0.037 Uiso 1 1 calc R U .
C18 C 0.46719(16) 0.65742(9) 0.69615(12) 0.0297(4) Uani 1 1 d . . .
H18A H 0.3952 0.6410 0.6830 0.036 Uiso 1 1 calc R U .
H18B H 0.4593 0.6958 0.7138 0.036 Uiso 1 1 calc R U .
H18C H 0.5071 0.6360 0.7391 0.036 Uiso 1 1 calc R U .
C21 C 0.82747(13) 0.89587(6) 0.60073(9) 0.0140(3) Uani 1 1 d . . .
C22 C 0.75275(13) 0.93514(7) 0.57038(10) 0.0171(3) Uani 1 1 d . . .
H22 H 0.6802 0.9232 0.5568 0.021 Uiso 1 1 calc R U .
C23 C 0.77656(14) 0.99181(7) 0.55808(10) 0.0193(3) Uani 1 1 d . . .
H23 H 0.7218 1.0166 0.5362 0.023 Uiso 1 1 calc R U .
C24 C 0.87978(14) 1.00988(7) 0.57831(10) 0.0166(3) Uani 1 1 d . . .
C25 C 0.95938(13) 0.97103(7) 0.60798(9) 0.0150(3) Uani 1 1 d . . .
C26 C 1.06203(14) 0.99632(7) 0.62298(10) 0.0176(3) Uani 1 1 d . . .
C27 C 1.14985(14) 0.96466(7) 0.64927(11) 0.0212(4) Uani 1 1 d . . .
H27 H 1.2199 0.9806 0.6599 0.025 Uiso 1 1 calc R U .
C28 C 1.13284(14) 0.90752(7) 0.66011(10) 0.0198(4) Uani 1 1 d . . .
H28 H 1.1939 0.8854 0.6781 0.024 Uiso 1 1 calc R U .
C29 C 1.03271(13) 0.88134(7) 0.64618(9) 0.0152(3) Uani 1 1 d . . .
C30 C 0.93888(13) 0.91376(6) 0.61934(9) 0.0135(3) Uani 1 1 d . . .
C31 C 0.93132(14) 1.06654(7) 0.57386(11) 0.0208(4) Uani 1 1 d . . .
H31A H 0.8976 1.0933 0.6085 0.025 Uiso 1 1 calc R U .
H31B H 0.9233 1.0807 0.5182 0.025 Uiso 1 1 calc R U .
C32 C 1.05271(14) 1.05748(7) 0.60372(11) 0.0205(4) Uani 1 1 d . . .
H32A H 1.0996 1.0676 0.5616 0.025 Uiso 1 1 calc R U .
H32B H 1.0738 1.0801 0.6520 0.025 Uiso 1 1 calc R U .
C33 C 1.14291(14) 0.77979(7) 0.61902(11) 0.0215(4) Uani 1 1 d . . .
H33 H 1.2060 0.8049 0.6338 0.026 Uiso 1 1 calc R U .
C34 C 1.11743(16) 0.78168(8) 0.52849(11) 0.0270(4) Uani 1 1 d . . .
H34A H 1.0579 0.7560 0.5123 0.032 Uiso 1 1 calc R U .
H34B H 1.1819 0.7708 0.5029 0.032 Uiso 1 1 calc R U .
H34C H 1.0960 0.8194 0.5120 0.032 Uiso 1 1 calc R U .
C35 C 1.17503(18) 0.72176(9) 0.64734(14) 0.0359(5) Uani 1 1 d . . .
H35A H 1.1113 0.6975 0.6409 0.043 Uiso 1 1 calc R U .
H35B H 1.2036 0.7230 0.7039 0.043 Uiso 1 1 calc R U .
H35C H 1.2309 0.7074 0.6155 0.043 Uiso 1 1 calc R U .
C36 C 1.07821(15) 0.80753(7) 0.77733(11) 0.0221(4) Uani 1 1 d . . .
H36 H 1.1581 0.8145 0.7807 0.026 Uiso 1 1 calc R U .
C37 C 1.0273(2) 0.85329(10) 0.82281(12) 0.0413(5) Uani 1 1 d . . .
H37A H 0.9488 0.8475 0.8200 0.050 Uiso 1 1 calc R U .
H37B H 1.0421 0.8892 0.7989 0.050 Uiso 1 1 calc R U .
H37C H 1.0582 0.8528 0.8789 0.050 Uiso 1 1 calc R U .
C38 C 1.06043(19) 0.75220(9) 0.81798(12) 0.0362(5) Uani 1 1 d . . .
H38A H 0.9827 0.7465 0.8212 0.043 Uiso 1 1 calc R U .
H38B H 1.0984 0.7524 0.8721 0.043 Uiso 1 1 calc R U .
H38C H 1.0888 0.7221 0.7868 0.043 Uiso 1 1 calc R U .
C39 C 0.59502(13) 0.83608(7) 0.59131(10) 0.0159(3) Uani 1 1 d . . .
C40 C 0.54842(15) 0.82463(8) 0.51421(11) 0.0242(4) Uani 1 1 d . . .
H40 H 0.5908 0.8073 0.4772 0.029 Uiso 1 1 calc R U .
C41 C 0.44080(16) 0.83813(9) 0.49028(12) 0.0294(4) Uani 1 1 d . . .
H41 H 0.4104 0.8295 0.4375 0.035 Uiso 1 1 calc R U .
C42 C 0.37792(14) 0.86398(8) 0.54288(11) 0.0249(4) Uani 1 1 d . . .
H42 H 0.3045 0.8732 0.5266 0.030 Uiso 1 1 calc R U .
C43 C 0.42329(15) 0.87622(8) 0.61951(12) 0.0259(4) Uani 1 1 d . . .
H43 H 0.3811 0.8945 0.6558 0.031 Uiso 1 1 calc R U .
C44 C 0.53062(14) 0.86187(7) 0.64380(11) 0.0212(4) Uani 1 1 d . . .
H44 H 0.5603 0.8698 0.6970 0.025 Uiso 1 1 calc R U .
C51 C 0.01083(18) 0.52389(10) 0.90003(13) 0.0374(5) Uani 1 1 d . . .
H51A H 0.0123 0.5543 0.9388 0.045 Uiso 1 1 calc R U .
H51B H 0.0442 0.4909 0.9261 0.045 Uiso 1 1 calc R U .
H51C H -0.0645 0.5157 0.8800 0.045 Uiso 1 1 calc R U .
C52 C 0.07283(15) 0.54040(8) 0.83144(11) 0.0243(4) Uani 1 1 d . . .
C53 C 0.14097(15) 0.58659(8) 0.83692(11) 0.0252(4) Uani 1 1 d . . .
H53 H 0.1490 0.6077 0.8849 0.030 Uiso 1 1 calc R U .
C54 C 0.19690(15) 0.60204(8) 0.77343(12) 0.0275(4) Uani 1 1 d . . .
H54 H 0.2428 0.6337 0.7782 0.033 Uiso 1 1 calc R U .
C55 C 0.18680(17) 0.57188(8) 0.70263(12) 0.0316(4) Uani 1 1 d . . .
H55 H 0.2247 0.5829 0.6588 0.038 Uiso 1 1 calc R U .
C56 C 0.12075(17) 0.52550(8) 0.69677(12) 0.0294(4) Uani 1 1 d . . .
H56 H 0.1141 0.5041 0.6490 0.035 Uiso 1 1 calc R U .
C57 C 0.06400(15) 0.51006(8) 0.76065(11) 0.0241(4) Uani 1 1 d . . .
H57 H 0.0185 0.4783 0.7558 0.029 Uiso 1 1 calc R U .
C58 C 0.7276(2) 0.98713(12) 0.78401(14) 0.0509(6) Uani 1 1 d . . .
H58A H 0.7954 1.0052 0.8051 0.061 Uiso 1 1 calc R U .
H58B H 0.6729 1.0154 0.7680 0.061 Uiso 1 1 calc R U .
H58C H 0.7404 0.9644 0.7375 0.061 Uiso 1 1 calc R U .
C59 C 0.68758(16) 0.95084(9) 0.84777(12) 0.0296(4) Uani 1 1 d . . .
C60 C 0.70661(18) 0.89378(10) 0.84987(14) 0.0423(6) Uani 1 1 d . . .
H60 H 0.7438 0.8771 0.8092 0.051 Uiso 1 1 calc R U .
C61 C 0.6723(2) 0.86104(10) 0.91006(17) 0.0522(7) Uani 1 1 d . . .
H61 H 0.6866 0.8223 0.9103 0.063 Uiso 1 1 calc R U .
C62 C 0.6184(2) 0.88367(12) 0.96904(16) 0.0532(7) Uani 1 1 d . . .
H62 H 0.5952 0.8610 1.0103 0.064 Uiso 1 1 calc R U .
C63 C 0.59809(19) 0.93966(11) 0.96818(13) 0.0434(6) Uani 1 1 d . . .
H63 H 0.5602 0.9557 1.0089 0.052 Uiso 1 1 calc R U .
C64 C 0.63255(16) 0.97297(9) 0.90808(12) 0.0309(4) Uani 1 1 d . . .
H64 H 0.6180 1.0116 0.9084 0.037 Uiso 1 1 calc R U .
C65 C 0.4272(4) 0.5015(2) 0.6460(4) 0.0571(15) Uani 0.5 1 d . . P
H65A H 0.3761 0.4710 0.6510 0.069 Uiso 0.5 1 calc R U P
H65B H 0.3910 0.5369 0.6541 0.069 Uiso 0.5 1 calc R U P
H65C H 0.4894 0.4973 0.6864 0.069 Uiso 0.5 1 calc R U P
C66 C 0.4604(3) 0.50063(11) 0.5753(2) 0.0642(9) Uani 1 1 d . . .
C67 C 0.5510(2) 0.46797(10) 0.5585(2) 0.0607(9) Uani 1 1 d . . .
H67 H 0.5860 0.4457 0.6000 0.073 Uiso 1 1 calc R U .
C68 C 0.5893(2) 0.46735(11) 0.4860(2) 0.0625(9) Uani 1 1 d . . .
H68 H 0.6502 0.4450 0.4772 0.075 Uiso 1 1 calc R U .

loop_
_atom_site_aniso_label
_atom_site_aniso_U_11
_atom_site_aniso_U_22
_atom_site_aniso_U_33
_atom_site_aniso_U_23
_atom_site_aniso_U_13
_atom_site_aniso_U_12
Sb1 0.01309(7) 0.01293(7) 0.01239(7) -0.00015(4) 0.00182(4) -0.00133(4)
P9 0.0176(2) 0.0166(2) 0.0155(2) 0.00058(16) 0.00291(17) -0.00426(16)
P29 0.0147(2) 0.0138(2) 0.0174(2) 0.00190(15) 0.00053(17) 0.00127(16)
C1 0.0135(8) 0.0157(8) 0.0145(8) -0.0017(6) 0.0016(6) 0.0000(6)
C2 0.0199(9) 0.0146(8) 0.0180(8) -0.0006(6) 0.0020(7) -0.0015(6)
C3 0.0212(9) 0.0198(8) 0.0159(8) 0.0035(6) 0.0046(7) -0.0012(7)
C4 0.0145(8) 0.0208(8) 0.0154(8) 0.0000(6) 0.0009(6) 0.0016(6)
C5 0.0136(8) 0.0161(8) 0.0181(9) 0.0004(6) -0.0011(7) 0.0009(6)
C6 0.0173(8) 0.0183(8) 0.0206(9) -0.0032(7) 0.0003(7) 0.0028(7)
C7 0.0261(9) 0.0146(8) 0.0284(10) -0.0030(7) 0.0035(8) 0.0014(7)
C8 0.0223(9) 0.0165(8) 0.0271(9) 0.0024(7) 0.0054(7) -0.0020(7)
C9 0.0153(8) 0.0166(8) 0.0172(8) 0.0004(6) 0.0016(7) -0.0007(6)
C10 0.0116(7) 0.0154(8) 0.0166(8) 0.0001(6) -0.0008(6) 0.0005(6)
C11 0.0233(9) 0.0222(9) 0.0190(9) -0.0024(7) 0.0047(7) 0.0027(7)
C12 0.0236(9) 0.0194(9) 0.0203(9) -0.0029(7) 0.0021(7) 0.0034(7)
C13 0.0268(10) 0.0274(10) 0.0240(10) 0.0077(8) -0.0030(8) -0.0079(8)
C14 0.0274(10) 0.0383(12) 0.0361(12) 0.0079(9) -0.0067(9) -0.0006(9)
C15 0.0374(12) 0.0534(14) 0.0187(10) 0.0053(9) -0.0027(9) -0.0134(10)
C16 0.0189(9) 0.0233(9) 0.0220(9) -0.0027(7) 0.0040(7) -0.0060(7)
C17 0.0211(10) 0.0470(13) 0.0237(10) -0.0014(8) 0.0014(8) -0.0042(8)
C18 0.0237(10) 0.0382(11) 0.0283(10) 0.0016(8) 0.0076(8) -0.0097(8)
C21 0.0152(8) 0.0138(8) 0.0132(8) -0.0012(6) 0.0029(6) -0.0011(6)
C22 0.0135(8) 0.0191(8) 0.0190(8) 0.0006(6) 0.0034(6) -0.0003(6)
C23 0.0168(8) 0.0167(8) 0.0250(9) 0.0036(7) 0.0050(7) 0.0049(7)
C24 0.0203(8) 0.0133(8) 0.0172(8) -0.0010(6) 0.0061(7) 0.0018(6)
C25 0.0174(8) 0.0156(8) 0.0125(8) -0.0028(6) 0.0036(6) -0.0009(6)
C26 0.0211(8) 0.0159(8) 0.0161(8) -0.0024(6) 0.0031(7) -0.0047(7)
C27 0.0169(8) 0.0217(9) 0.0243(9) -0.0003(7) -0.0013(7) -0.0063(7)
C28 0.0157(8) 0.0205(9) 0.0227(9) 0.0018(7) -0.0010(7) 0.0006(7)
C29 0.0171(8) 0.0149(8) 0.0134(8) -0.0004(6) 0.0009(6) 0.0003(6)
C30 0.0154(8) 0.0141(8) 0.0112(7) -0.0022(6) 0.0028(6) -0.0001(6)
C31 0.0247(9) 0.0132(8) 0.0252(9) -0.0006(7) 0.0060(7) 0.0000(7)
C32 0.0236(9) 0.0142(8) 0.0241(9) -0.0031(7) 0.0045(7) -0.0050(7)
C33 0.0188(9) 0.0214(9) 0.0243(9) 0.0005(7) 0.0025(7) 0.0040(7)
C34 0.0310(10) 0.0246(9) 0.0263(10) -0.0014(7) 0.0074(8) 0.0061(8)
C35 0.0367(12) 0.0284(11) 0.0434(12) 0.0042(9) 0.0080(10) 0.0120(9)
C36 0.0211(9) 0.0255(9) 0.0188(9) 0.0046(7) -0.0018(7) -0.0027(7)
C37 0.0595(15) 0.0442(13) 0.0205(10) -0.0017(9) 0.0053(10) 0.0068(11)
C38 0.0483(13) 0.0342(11) 0.0250(10) 0.0105(8) -0.0025(9) -0.0065(10)
C39 0.0143(8) 0.0138(8) 0.0198(8) 0.0018(6) 0.0019(6) -0.0027(6)
C40 0.0227(9) 0.0285(9) 0.0207(9) -0.0037(7) -0.0008(7) 0.0032(8)
C41 0.0252(10) 0.0356(11) 0.0253(10) -0.0011(8) -0.0072(8) 0.0017(8)
C42 0.0152(8) 0.0261(9) 0.0326(10) 0.0079(8) -0.0009(7) -0.0010(7)
C43 0.0182(9) 0.0312(10) 0.0298(10) 0.0012(8) 0.0088(8) 0.0007(8)
C44 0.0175(8) 0.0271(9) 0.0193(9) -0.0009(7) 0.0030(7) -0.0026(7)
C51 0.0351(12) 0.0431(12) 0.0359(12) -0.0053(9) 0.0126(9) -0.0101(10)
C52 0.0201(9) 0.0257(9) 0.0269(10) 0.0019(7) 0.0012(7) 0.0028(7)
C53 0.0231(9) 0.0229(9) 0.0284(10) -0.0023(7) -0.0026(8) 0.0026(7)
C54 0.0260(10) 0.0225(9) 0.0329(11) 0.0055(8) -0.0026(8) -0.0024(8)
C55 0.0345(11) 0.0340(11) 0.0266(10) 0.0083(8) 0.0057(8) -0.0036(9)
C56 0.0343(11) 0.0297(10) 0.0236(10) -0.0008(8) 0.0003(8) -0.0006(8)
C57 0.0207(9) 0.0219(9) 0.0287(10) 0.0008(7) -0.0018(7) -0.0018(7)
C58 0.0383(13) 0.0784(19) 0.0357(13) 0.0101(12) 0.0013(10) -0.0066(13)
C59 0.0253(10) 0.0374(11) 0.0244(10) -0.0042(8) -0.0059(8) 0.0004(8)
C60 0.0309(11) 0.0462(13) 0.0462(13) -0.0213(11) -0.0136(10) 0.0116(10)
C61 0.0518(15) 0.0294(12) 0.0683(18) 0.0054(12) -0.0282(14) -0.0006(11)
C62 0.0507(15) 0.0567(16) 0.0479(15) 0.0214(13) -0.0159(12) -0.0132(13)
C63 0.0348(12) 0.0689(17) 0.0255(11) -0.0043(11) -0.0018(9) -0.0035(11)
C64 0.0308(10) 0.0304(10) 0.0296(10) -0.0069(8) -0.0061(8) 0.0020(8)
C65 0.040(3) 0.050(3) 0.085(4) -0.022(3) 0.024(3) -0.007(2)
C66 0.0620(18) 0.0395(14) 0.084(2) 0.0134(14) -0.0294(16) -0.0287(13)
C67 0.0487(16) 0.0332(13) 0.091(2) 0.0235(14) -0.0406(16) -0.0122(11)
C68 0.0569(17) 0.0352(14) 0.088(2) 0.0184(14) -0.0294(16) -0.0175(12)

loop_
_atom_type_symbol
_atom_type_description
_atom_type_scat_dispersion_real
_atom_type_scat_dispersion_imag
_atom_type_scat_source
C C 0.0033 0.0016
;
International Tables for Crystallography
(Vol. C, Tables 4.2.6.8 and 6.1.1.4)
;
H H 0.0000 0.0000
;
International Tables for Crystallography
(Vol. C, Table 6.1.1.4)
;
P P 0.1023 0.0942
;
International Tables for Crystallography
(Vol. C, Tables 4.2.6.8 and 6.1.1.4)
;
Sb Sb -0.5866 1.5461
;
International Tables for Crystallography
(Vol. C, Tables 4.2.6.8 and 6.1.1.4)
;

loop_
_geom_angle_atom_site_label_1
_geom_angle_atom_site_label_2
_geom_angle_atom_site_label_3
_geom_angle
_geom_angle_site_symmetry_1
_geom_angle_site_symmetry_3
C1 Sb1 C39 94.84(6) . .
C1 Sb1 C21 96.04(6) . .
C39 Sb1 C21 93.79(6) . .
C9 P9 C16 101.36(8) . .
C9 P9 C13 103.71(9) . .
C16 P9 C13 103.24(8) . .
C29 P29 C33 100.69(8) . .
C29 P29 C36 99.57(8) . .
C33 P29 C36 102.72(8) . .
C2 C1 C10 117.75(14) . .
C2 C1 Sb1 116.29(12) . .
C10 C1 Sb1 125.78(11) . .
C1 C2 C3 124.56(15) . .
C1 C2 H2 117.7 . .
C3 C2 H2 117.7 . .
C4 C3 C2 118.47(15) . .
C4 C3 H3 120.8 . .
C2 C3 H3 120.8 . .
C3 C4 C5 118.36(15) . .
C3 C4 C11 131.92(16) . .
C5 C4 C11 109.72(14) . .
C6 C5 C4 111.13(15) . .
C6 C5 C10 124.24(15) . .
C4 C5 C10 124.62(15) . .
C7 C6 C5 118.81(16) . .
C7 C6 C12 131.70(16) . .
C5 C6 C12 109.48(15) . .
C6 C7 C8 118.55(16) . .
C6 C7 H7 120.7 . .
C8 C7 H7 120.7 . .
C9 C8 C7 123.75(16) . .
C9 C8 H8 118.1 . .
C7 C8 H8 118.1 . .
C8 C9 C10 118.81(15) . .
C8 C9 P9 121.09(13) . .
C10 C9 P9 120.04(12) . .
C5 C10 C9 115.72(14) . .
C5 C10 C1 116.03(14) . .
C9 C10 C1 128.25(15) . .
C4 C11 C12 104.59(14) . .
C4 C11 H11A 110.8 . .
C12 C11 H11A 110.8 . .
C4 C11 H11B 110.8 . .
C12 C11 H11B 110.8 . .
H11A C11 H11B 108.9 . .
C6 C12 C11 105.03(14) . .
C6 C12 H12A 110.7 . .
C11 C12 H12A 110.7 . .
C6 C12 H12B 110.7 . .
C11 C12 H12B 110.7 . .
H12A C12 H12B 108.8 . .
C14 C13 C15 110.14(17) . .
C14 C13 P9 111.70(13) . .
C15 C13 P9 108.20(14) . .
C14 C13 H13 108.9 . .
C15 C13 H13 108.9 . .
P9 C13 H13 108.9 . .
C13 C14 H14A 109.5 . .
C13 C14 H14B 109.5 . .
H14A C14 H14B 109.5 . .
C13 C14 H14C 109.5 . .
H14A C14 H14C 109.5 . .
H14B C14 H14C 109.5 . .
C13 C15 H15A 109.5 . .
C13 C15 H15B 109.5 . .
H15A C15 H15B 109.5 . .
C13 C15 H15C 109.5 . .
H15A C15 H15C 109.5 . .
H15B C15 H15C 109.5 . .
C18 C16 C17 110.21(16) . .
C18 C16 P9 111.06(12) . .
C17 C16 P9 109.12(12) . .
C18 C16 H16 108.8 . .
C17 C16 H16 108.8 . .
P9 C16 H16 108.8 . .
C16 C17 H17A 109.5 . .
C16 C17 H17B 109.5 . .
H17A C17 H17B 109.5 . .
C16 C17 H17C 109.5 . .
H17A C17 H17C 109.5 . .
H17B C17 H17C 109.5 . .
C16 C18 H18A 109.5 . .
C16 C18 H18B 109.5 . .
H18A C18 H18B 109.5 . .
C16 C18 H18C 109.5 . .
H18A C18 H18C 109.5 . .
H18B C18 H18C 109.5 . .
C22 C21 C30 117.55(14) . .
C22 C21 Sb1 116.77(11) . .
C30 C21 Sb1 125.04(11) . .
C21 C22 C23 124.85(16) . .
C21 C22 H22 117.6 . .
C23 C22 H22 117.6 . .
C24 C23 C22 118.44(15) . .
C24 C23 H23 120.8 . .
C22 C23 H23 120.8 . .
C23 C24 C25 118.69(15) . .
C23 C24 C31 131.86(15) . .
C25 C24 C31 109.43(14) . .
C26 C25 C24 111.16(15) . .
C26 C25 C30 124.52(15) . .
C24 C25 C30 124.31(15) . .
C27 C26 C25 119.40(15) . .
C27 C26 C32 130.98(16) . .
C25 C26 C32 109.61(15) . .
C26 C27 C28 117.64(16) . .
C26 C27 H27 121.2 . .
C28 C27 H27 121.2 . .
C29 C28 C27 124.40(16) . .
C29 C28 H28 117.8 . .
C27 C28 H28 117.8 . .
C28 C29 C30 119.09(15) . .
C28 C29 P29 118.34(13) . .
C30 C29 P29 122.48(12) . .
C25 C30 C29 114.94(14) . .
C25 C30 C21 116.07(14) . .
C29 C30 C21 128.98(15) . .
C24 C31 C32 104.90(13) . .
C24 C31 H31A 110.8 . .
C32 C31 H31A 110.8 . .
C24 C31 H31B 110.8 . .
C32 C31 H31B 110.8 . .
H31A C31 H31B 108.8 . .
C26 C32 C31 104.89(13) . .
C26 C32 H32A 110.8 . .
C31 C32 H32A 110.8 . .
C26 C32 H32B 110.8 . .
C31 C32 H32B 110.8 . .
H32A C32 H32B 108.8 . .
C35 C33 C34 111.23(16) . .
C35 C33 P29 111.81(13) . .
C34 C33 P29 109.94(12) . .
C35 C33 H33 107.9 . .
C34 C33 H33 107.9 . .
P29 C33 H33 107.9 . .
C33 C34 H34A 109.5 . .
C33 C34 H34B 109.5 . .
H34A C34 H34B 109.5 . .
C33 C34 H34C 109.5 . .
H34A C34 H34C 109.5 . .
H34B C34 H34C 109.5 . .
C33 C35 H35A 109.5 . .
C33 C35 H35B 109.5 . .
H35A C35 H35B 109.5 . .
C33 C35 H35C 109.5 . .
H35A C35 H35C 109.5 . .
H35B C35 H35C 109.5 . .
C37 C36 C38 108.99(17) . .
C37 C36 P29 111.94(13) . .
C38 C36 P29 111.84(13) . .
C37 C36 H36 108.0 . .
C38 C36 H36 108.0 . .
P29 C36 H36 108.0 . .
C36 C37 H37A 109.5 . .
C36 C37 H37B 109.5 . .
H37A C37 H37B 109.5 . .
C36 C37 H37C 109.5 . .
H37A C37 H37C 109.5 . .
H37B C37 H37C 109.5 . .
C36 C38 H38A 109.5 . .
C36 C38 H38B 109.5 . .
H38A C38 H38B 109.5 . .
C36 C38 H38C 109.5 . .
H38A C38 H38C 109.5 . .
H38B C38 H38C 109.5 . .
C40 C39 C44 117.82(16) . .
C40 C39 Sb1 122.97(13) . .
C44 C39 Sb1 119.21(12) . .
C39 C40 C41 121.20(17) . .
C39 C40 H40 119.4 . .
C41 C40 H40 119.4 . .
C42 C41 C40 120.38(18) . .
C42 C41 H41 119.8 . .
C40 C41 H41 119.8 . .
C43 C42 C41 119.19(17) . .
C43 C42 H42 120.4 . .
C41 C42 H42 120.4 . .
C42 C43 C44 120.36(17) . .
C42 C43 H43 119.8 . .
C44 C43 H43 119.8 . .
C39 C44 C43 121.04(17) . .
C39 C44 H44 119.5 . .
C43 C44 H44 119.5 . .
C52 C51 H51A 109.5 . .
C52 C51 H51B 109.5 . .
H51A C51 H51B 109.5 . .
C52 C51 H51C 109.5 . .
H51A C51 H51C 109.5 . .
H51B C51 H51C 109.5 . .
C57 C52 C53 118.12(17) . .
C57 C52 C51 120.93(17) . .
C53 C52 C51 120.95(18) . .
C54 C53 C52 120.82(18) . .
C54 C53 H53 119.6 . .
C52 C53 H53 119.6 . .
C53 C54 C55 120.73(18) . .
C53 C54 H54 119.6 . .
C55 C54 H54 119.6 . .
C56 C55 C54 119.08(18) . .
C56 C55 H55 120.5 . .
C54 C55 H55 120.5 . .
C55 C56 C57 120.19(18) . .
C55 C56 H56 119.9 . .
C57 C56 H56 119.9 . .
C52 C57 C56 121.05(17) . .
C52 C57 H57 119.5 . .
C56 C57 H57 119.5 . .
C59 C58 H58A 109.5 . .
C59 C58 H58B 109.5 . .
H58A C58 H58B 109.5 . .
C59 C58 H58C 109.5 . .
H58A C58 H58C 109.5 . .
H58B C58 H58C 109.5 . .
C64 C59 C60 117.1(2) . .
C64 C59 C58 121.2(2) . .
C60 C59 C58 121.6(2) . .
C61 C60 C59 121.2(2) . .
C61 C60 H60 119.4 . .
C59 C60 H60 119.4 . .
C62 C61 C60 120.8(2) . .
C62 C61 H61 119.6 . .
C60 C61 H61 119.6 . .
C61 C62 C63 119.3(2) . .
C61 C62 H62 120.4 . .
C63 C62 H62 120.4 . .
C62 C63 C64 120.4(2) . .
C62 C63 H63 119.8 . .
C64 C63 H63 119.8 . .
C59 C64 C63 121.2(2) . .
C59 C64 H64 119.4 . .
C63 C64 H64 119.4 . .
C66 C65 H65A 109.5 . .
C66 C65 H65B 109.5 . .
H65A C65 H65B 109.5 . .
C66 C65 H65C 109.5 . .
H65A C65 H65C 109.5 . .
H65B C65 H65C 109.5 . .
C65 C66 C68 121.0(4) . 3_666
C65 C66 C67 121.4(4) . .
C68 C66 C67 117.6(3) 3_666 .
C68 C67 C66 122.7(3) . .
C68 C67 H67 118.6 . .
C66 C67 H67 118.6 . .
C67 C68 C66 119.6(3) . 3_666
C67 C68 H68 120.2 . .
C66 C68 H68 120.2 3_666 .

loop_
_geom_bond_atom_site_label_1
_geom_bond_atom_site_label_2
_geom_bond_distance
_geom_bond_site_symmetry_2
Sb1 C1 2.1824(16) .
Sb1 C39 2.1840(17) .
Sb1 C21 2.2139(16) .
P9 C9 1.8368(17) .
P9 C16 1.8620(18) .
P9 C13 1.8733(19) .
P29 C29 1.8455(17) .
P29 C33 1.8733(18) .
P29 C36 1.8785(19) .
C1 C2 1.387(2) .
C1 C10 1.443(2) .
C2 C3 1.422(2) .
C2 H2 0.9500 .
C3 C4 1.362(2) .
C3 H3 0.9500 .
C4 C5 1.416(2) .
C4 C11 1.515(2) .
C5 C6 1.412(2) .
C5 C10 1.416(2) .
C6 C7 1.369(3) .
C6 C12 1.516(2) .
C7 C8 1.413(3) .
C7 H7 0.9500 .
C8 C9 1.389(2) .
C8 H8 0.9500 .
C9 C10 1.440(2) .
C11 C12 1.557(2) .
C11 H11A 0.9900 .
C11 H11B 0.9900 .
C12 H12A 0.9900 .
C12 H12B 0.9900 .
C13 C14 1.534(3) .
C13 C15 1.536(3) .
C13 H13 1.0000 .
C14 H14A 0.9800 .
C14 H14B 0.9800 .
C14 H14C 0.9800 .
C15 H15A 0.9800 .
C15 H15B 0.9800 .
C15 H15C 0.9800 .
C16 C18 1.532(2) .
C16 C17 1.533(3) .
C16 H16 1.0000 .
C17 H17A 0.9800 .
C17 H17B 0.9800 .
C17 H17C 0.9800 .
C18 H18A 0.9800 .
C18 H18B 0.9800 .
C18 H18C 0.9800 .
C21 C22 1.385(2) .
C21 C30 1.450(2) .
C22 C23 1.418(2) .
C22 H22 0.9500 .
C23 C24 1.362(2) .
C23 H23 0.9500 .
C24 C25 1.414(2) .
C24 C31 1.513(2) .
C25 C26 1.410(2) .
C25 C30 1.421(2) .
C26 C27 1.366(3) .
C26 C32 1.512(2) .
C27 C28 1.409(2) .
C27 H27 0.9500 .
C28 C29 1.391(2) .
C28 H28 0.9500 .
C29 C30 1.436(2) .
C31 C32 1.552(2) .
C31 H31A 0.9900 .
C31 H31B 0.9900 .
C32 H32A 0.9900 .
C32 H32B 0.9900 .
C33 C35 1.518(3) .
C33 C34 1.522(3) .
C33 H33 1.0000 .
C34 H34A 0.9800 .
C34 H34B 0.9800 .
C34 H34C 0.9800 .
C35 H35A 0.9800 .
C35 H35B 0.9800 .
C35 H35C 0.9800 .
C36 C37 1.515(3) .
C36 C38 1.525(3) .
C36 H36 1.0000 .
C37 H37A 0.9800 .
C37 H37B 0.9800 .
C37 H37C 0.9800 .
C38 H38A 0.9800 .
C38 H38B 0.9800 .
C38 H38C 0.9800 .
C39 C40 1.391(2) .
C39 C44 1.394(2) .
C40 C41 1.392(3) .
C40 H40 0.9500 .
C41 C42 1.384(3) .
C41 H41 0.9500 .
C42 C43 1.383(3) .
C42 H42 0.9500 .
C43 C44 1.395(3) .
C43 H43 0.9500 .
C44 H44 0.9500 .
C51 C52 1.501(3) .
C51 H51A 0.9800 .
C51 H51B 0.9800 .
C51 H51C 0.9800 .
C52 C57 1.391(3) .
C52 C53 1.395(3) .
C53 C54 1.380(3) .
C53 H53 0.9500 .
C54 C55 1.389(3) .
C54 H54 0.9500 .
C55 C56 1.384(3) .
C55 H55 0.9500 .
C56 C57 1.391(3) .
C56 H56 0.9500 .
C57 H57 0.9500 .
C58 C59 1.505(3) .
C58 H58A 0.9800 .
C58 H58B 0.9800 .
C58 H58C 0.9800 .
C59 C64 1.384(3) .
C59 C60 1.396(3) .
C60 C61 1.383(4) .
C60 H60 0.9500 .
C61 C62 1.363(4) .
C61 H61 0.9500 .
C62 C63 1.373(4) .
C62 H62 0.9500 .
C63 C64 1.390(3) .
C63 H63 0.9500 .
C64 H64 0.9500 .
C65 C66 1.295(6) .
C65 H65A 0.9800 .
C65 H65B 0.9800 .
C65 H65C 0.9800 .
C66 C68 1.381(4) 3_666
C66 C67 1.423(5) .
C67 C68 1.352(5) .
C67 H67 0.9500 .
C68 C66 1.381(4) 3_666
C68 H68 0.9500 .

loop_
_geom_torsion_atom_site_label_1
_geom_torsion_atom_site_label_2
_geom_torsion_atom_site_label_3
_geom_torsion_atom_site_label_4
_geom_torsion
_geom_torsion_site_symmetry_1
_geom_torsion_site_symmetry_4
C10 C1 C2 C3 -2.5(3) . .
Sb1 C1 C2 C3 173.01(14) . .
C1 C2 C3 C4 -1.6(3) . .
C2 C3 C4 C5 2.7(2) . .
C2 C3 C4 C11 -177.92(17) . .
C3 C4 C5 C6 179.36(15) . .
C11 C4 C5 C6 -0.2(2) . .
C3 C4 C5 C10 0.2(3) . .
C11 C4 C5 C10 -179.36(16) . .
C4 C5 C6 C7 -177.60(16) . .
C10 C5 C6 C7 1.6(3) . .
C4 C5 C6 C12 1.5(2) . .
C10 C5 C6 C12 -179.30(15) . .
C5 C6 C7 C8 1.4(3) . .
C12 C6 C7 C8 -177.48(18) . .
C6 C7 C8 C9 -2.1(3) . .
C7 C8 C9 C10 -0.2(3) . .
C7 C8 C9 P9 176.84(14) . .
C16 P9 C9 C8 -45.19(16) . .
C13 P9 C9 C8 61.63(16) . .
C16 P9 C9 C10 131.84(14) . .
C13 P9 C9 C10 -121.33(14) . .
C6 C5 C10 C9 -3.8(2) . .
C4 C5 C10 C9 175.31(16) . .
C6 C5 C10 C1 176.82(16) . .
C4 C5 C10 C1 -4.1(2) . .
C8 C9 C10 C5 3.0(2) . .
P9 C9 C10 C5 -174.11(12) . .
C8 C9 C10 C1 -177.70(16) . .
P9 C9 C10 C1 5.2(2) . .
C2 C1 C10 C5 5.0(2) . .
Sb1 C1 C10 C5 -170.01(11) . .
C2 C1 C10 C9 -174.31(16) . .
Sb1 C1 C10 C9 10.7(2) . .
C3 C4 C11 C12 179.39(18) . .
C5 C4 C11 C12 -1.17(19) . .
C7 C6 C12 C11 176.80(19) . .
C5 C6 C12 C11 -2.16(19) . .
C4 C11 C12 C6 1.96(18) . .
C9 P9 C13 C14 36.70(16) . .
C16 P9 C13 C14 142.11(14) . .
C9 P9 C13 C15 158.09(13) . .
C16 P9 C13 C15 -96.51(14) . .
C9 P9 C16 C18 167.19(13) . .
C13 P9 C16 C18 59.99(15) . .
C9 P9 C16 C17 -71.12(14) . .
C13 P9 C16 C17 -178.32(13) . .
C30 C21 C22 C23 -1.7(2) . .
Sb1 C21 C22 C23 169.61(13) . .
C21 C22 C23 C24 -1.0(3) . .
C22 C23 C24 C25 2.2(2) . .
C22 C23 C24 C31 -179.32(16) . .
C23 C24 C25 C26 177.77(15) . .
C31 C24 C25 C26 -1.02(19) . .
C23 C24 C25 C30 -0.8(2) . .
C31 C24 C25 C30 -179.63(15) . .
C24 C25 C26 C27 -177.68(15) . .
C30 C25 C26 C27 0.9(3) . .
C24 C25 C26 C32 1.09(19) . .
C30 C25 C26 C32 179.70(15) . .
C25 C26 C27 C28 0.0(2) . .
C32 C26 C27 C28 -178.44(17) . .
C26 C27 C28 C29 -0.3(3) . .
C27 C28 C29 C30 -0.4(3) . .
C27 C28 C29 P29 -176.90(14) . .
C33 P29 C29 C28 -47.77(15) . .
C36 P29 C29 C28 57.24(15) . .
C33 P29 C29 C30 135.80(13) . .
C36 P29 C29 C30 -119.18(14) . .
C26 C25 C30 C29 -1.5(2) . .
C24 C25 C30 C29 176.92(14) . .
C26 C25 C30 C21 179.79(15) . .
C24 C25 C30 C21 -1.8(2) . .
C28 C29 C30 C25 1.2(2) . .
P29 C29 C30 C25 177.58(11) . .
C28 C29 C30 C21 179.68(15) . .
P29 C29 C30 C21 -3.9(2) . .
C22 C21 C30 C25 2.9(2) . .
Sb1 C21 C30 C25 -167.60(11) . .
C22 C21 C30 C29 -175.58(15) . .
Sb1 C21 C30 C29 13.9(2) . .
C23 C24 C31 C32 -178.04(18) . .
C25 C24 C31 C32 0.54(18) . .
C27 C26 C32 C31 177.88(18) . .
C25 C26 C32 C31 -0.70(18) . .
C24 C31 C32 C26 0.09(17) . .
C29 P29 C33 C35 164.02(14) . .
C36 P29 C33 C35 61.54(15) . .
C29 P29 C33 C34 -71.92(14) . .
C36 P29 C33 C34 -174.40(13) . .
C29 P29 C36 C37 45.93(16) . .
C33 P29 C36 C37 149.28(15) . .
C29 P29 C36 C38 168.58(15) . .
C33 P29 C36 C38 -88.07(16) . .
C44 C39 C40 C41 -0.4(3) . .
Sb1 C39 C40 C41 178.69(14) . .
C39 C40 C41 C42 0.7(3) . .
C40 C41 C42 C43 0.0(3) . .
C41 C42 C43 C44 -1.0(3) . .
C40 C39 C44 C43 -0.6(3) . .
Sb1 C39 C44 C43 -179.75(13) . .
C42 C43 C44 C39 1.3(3) . .
C57 C52 C53 C54 0.8(3) . .
C51 C52 C53 C54 -179.24(18) . .
C52 C53 C54 C55 -0.1(3) . .
C53 C54 C55 C56 -0.8(3) . .
C54 C55 C56 C57 1.1(3) . .
C53 C52 C57 C56 -0.5(3) . .
C51 C52 C57 C56 179.52(19) . .
C55 C56 C57 C52 -0.4(3) . .
C64 C59 C60 C61 -0.4(3) . .
C58 C59 C60 C61 178.1(2) . .
C59 C60 C61 C62 0.3(4) . .
C60 C61 C62 C63 0.1(4) . .
C61 C62 C63 C64 -0.3(4) . .
C60 C59 C64 C63 0.2(3) . .
C58 C59 C64 C63 -178.3(2) . .
C62 C63 C64 C59 0.2(3) . .
C65 C66 C67 C68 -178.1(3) . .
C68 C66 C67 C68 0.1(4) 3_666 .
C66 C67 C68 C66 -0.1(4) . 3_666
